data_4350577
loop_
_publ_author_name
'Cotton, F. Albert'
'Liu, Chun Y.'
'Murillo, Carlos A.'
'Zhao, Qinliang'

_publ_section_title
;
 Strong electronic communication by direct metal-metal interaction in
 molecules with halide-bridged dimolybdenum pairs.
;
_journal_issue 23
_journal_name_full 'Inorganic chemistry'
_journal_page_first 9493
_journal_page_last 9501
_journal_paper_doi 10.1021/ic061304a
_journal_volume 45
_journal_year 2006
_chemical_formula_moiety 'C60 H60 I4 Mo4 N8 O8, 2(C H2 Cl2), F6 P'
_chemical_formula_sum 'C62 H64 Cl4 F6 I4 Mo4 N8 O8 P'
_chemical_formula_weight 2227.34
_chemical_name_common {[Mo2(DAniF)2]2I4}PF6,2CH2Cl2
_space_group_IT_number 2
_space_group_name_Hall '-P 1'
_space_group_name_H-M_alt 'P -1'
_symmetry_cell_setting triclinic
_symmetry_space_group_name_H-M 'P -1'
_atom_sites_solution_hydrogens geom
_atom_sites_solution_primary direct
_atom_sites_solution_secondary difmap
_audit_creation_method SHELXL-97
_cell_angle_alpha 89.677(4)
_cell_angle_beta 79.545(4)
_cell_angle_gamma 81.104(4)
_cell_formula_units_Z 1
_cell_length_a 9.247(2)
_cell_length_b 13.224(3)
_cell_length_c 15.417(3)
_cell_measurement_reflns_used 11717
_cell_measurement_temperature 213(2)
_cell_measurement_theta_max 25.538
_cell_measurement_theta_min 2.268
_cell_volume 1831.1(7)
_computing_cell_refinement SAINT
_computing_data_collection SMART
_computing_data_reduction SAINT
_computing_molecular_graphics XP
_computing_publication_material CIFTAB
_computing_structure_refinement 'SHELXL-97 (Sheldrick, 1997)'
_computing_structure_solution 'SHELXS-97 (Sheldrick, 1990)'
_diffrn_ambient_temperature 213(2)
_diffrn_measured_fraction_theta_full 0.986
_diffrn_measured_fraction_theta_max 0.986
_diffrn_measurement_device_type 'BRUKER SMART 1000'
_diffrn_measurement_method \w-scans
_diffrn_radiation_monochromator graphite
_diffrn_radiation_source 'fine-focus sealed tube'
_diffrn_radiation_type MoK\a
_diffrn_radiation_wavelength 0.71073
_diffrn_reflns_av_R_equivalents 0.0459
_diffrn_reflns_av_sigmaI/netI 0.0887
_diffrn_reflns_limit_h_max 10
_diffrn_reflns_limit_h_min -11
_diffrn_reflns_limit_k_max 10
_diffrn_reflns_limit_k_min -15
_diffrn_reflns_limit_l_max 18
_diffrn_reflns_limit_l_min -18
_diffrn_reflns_number 11259
_diffrn_reflns_theta_full 25.05
_diffrn_reflns_theta_max 25.05
_diffrn_reflns_theta_min 2.03
_diffrn_standards_number 0
_exptl_absorpt_coefficient_mu 2.595
_exptl_absorpt_correction_T_max 0.9499
_exptl_absorpt_correction_T_min 0.5867
_exptl_absorpt_correction_type multi-scan
_exptl_absorpt_process_details SADABS
_exptl_crystal_colour black
_exptl_crystal_density_diffrn 2.020
_exptl_crystal_density_method 'not measured'
_exptl_crystal_description needle
_exptl_crystal_F_000 1073
_exptl_crystal_size_max 0.23
_exptl_crystal_size_mid 0.04
_exptl_crystal_size_min 0.02
_refine_diff_density_max 1.223
_refine_diff_density_min -1.105
_refine_diff_density_rms '0.181 =============the end of compound 3-PF6==================='
_refine_ls_extinction_method none
_refine_ls_goodness_of_fit_ref 1.018
_refine_ls_hydrogen_treatment noref
_refine_ls_matrix_type full
_refine_ls_number_parameters 458
_refine_ls_number_reflns 6387
_refine_ls_number_restraints 19
_refine_ls_restrained_S_all 1.019
_refine_ls_R_factor_all 0.0944
_refine_ls_R_factor_gt 0.0487
_refine_ls_shift/su_max 0.000
_refine_ls_shift/su_mean 0.000
_refine_ls_structure_factor_coef Fsqd
_refine_ls_weighting_details 'calc w=1/[\s^2^(Fo^2^)+(0.0633P)^2^+0.0000P] where P=(Fo^2^+2Fc^2^)/3'
_refine_ls_weighting_scheme calc
_refine_ls_wR_factor_gt 0.1081
_refine_ls_wR_factor_ref 0.1330
_reflns_number_gt 4161
_reflns_number_total 6387
_reflns_threshold_expression >2sigma(I)
_cod_data_source_file ic061304asi20060715_074716.cif
_cod_data_source_block xl
_cod_original_sg_symbol_H-M P-1
_cod_database_code 4350577

loop_
_symmetry_equiv_pos_as_xyz
'x, y, z'
'-x, -y, -z'

loop_
_atom_site_label
_atom_site_type_symbol
_atom_site_fract_x
_atom_site_fract_y
_atom_site_fract_z
_atom_site_U_iso_or_equiv
_atom_site_adp_type
_atom_site_occupancy
_atom_site_symmetry_multiplicity
_atom_site_calc_flag
_atom_site_refinement_flags
_atom_site_disorder_assembly
_atom_site_disorder_group
Mo1 Mo 0.61847(8) 0.60765(6) 0.42870(5) 0.0260(2) Uani 1 1 d . . .
Mo2 Mo 0.42439(8) 0.38876(6) 0.42982(5) 0.0262(2) Uani 1 1 d . . .
I1 I 0.72754(7) 0.40339(5) 0.37461(4) 0.03394(19) Uani 1 1 d . . .
I2 I 0.34944(7) 0.58985(5) 0.37423(4) 0.03356(19) Uani 1 1 d . . .
P1 P 1.0000 0.0000 0.5000 0.0413(10) Uani 1 2 d S . .
F1 F 0.9057(6) 0.1115(4) 0.5010(4) 0.0521(16) Uani 1 1 d . . .
F2 F 1.1490(6) 0.0487(5) 0.5003(4) 0.0506(16) Uani 1 1 d . . .
F3 F 1.0326(7) -0.0014(5) 0.3943(4) 0.0510(16) Uani 1 1 d . . .
N1 N 0.5471(8) 0.7669(6) 0.4229(5) 0.0289(18) Uani 1 1 d . . .
N2 N 0.8374(8) 0.6346(6) 0.4225(5) 0.0305(18) Uani 1 1 d . . .
N3 N 0.4998(8) 0.2296(6) 0.4246(5) 0.0292(18) Uani 1 1 d . . .
N4 N 0.2086(8) 0.3601(6) 0.4259(5) 0.0320(19) Uani 1 1 d . . .
O1 O 0.4641(8) 0.9445(7) 0.1033(5) 0.065(2) Uani 1 1 d . . .
O3 O 0.7838(9) 0.0381(6) 0.1054(5) 0.057(2) Uani 1 1 d . . .
C10 C 0.5014(10) 0.8176(7) 0.4998(6) 0.030(2) Uani 1 1 d . . .
H10A H 0.4694 0.8887 0.5002 0.036 Uiso 1 1 calc R . .
C11 C 0.5263(10) 0.8167(7) 0.3439(6) 0.030(2) Uani 1 1 d . . .
C12 C 0.4127(10) 0.8968(7) 0.3405(6) 0.034(2) Uani 1 1 d . . .
H12A H 0.3495 0.9211 0.3935 0.041 Uiso 1 1 calc R . .
C13 C 0.3878(11) 0.9430(9) 0.2627(6) 0.044(3) Uani 1 1 d . . .
H13A H 0.3104 0.9984 0.2634 0.053 Uiso 1 1 calc R . .
C14 C 0.4768(11) 0.9074(9) 0.1848(7) 0.043(3) Uani 1 1 d . . .
C15 C 0.5904(12) 0.8257(10) 0.1865(7) 0.055(3) Uani 1 1 d . . .
H15A H 0.6512 0.8002 0.1331 0.065 Uiso 1 1 calc R . .
C16 C 0.6167(11) 0.7809(8) 0.2648(7) 0.045(3) Uani 1 1 d . . .
H16A H 0.6954 0.7265 0.2643 0.054 Uiso 1 1 calc R . .
C17 C 0.3435(13) 1.0253(11) 0.0986(8) 0.074(4) Uani 1 1 d . . .
H17A H 0.3463 1.0452 0.0378 0.111 Uiso 1 1 calc R . .
H17B H 0.3529 1.0837 0.1339 0.111 Uiso 1 1 calc R . .
H17C H 0.2498 1.0018 0.1211 0.111 Uiso 1 1 calc R . .
C20 C 0.8805(10) 0.6495(7) 0.4984(6) 0.029(2) Uani 1 1 d . . .
H20A H 0.9753 0.6671 0.4981 0.035 Uiso 1 1 calc R . .
C21 C 0.9294(10) 0.6636(8) 0.3442(6) 0.033(2) Uani 1 1 d . A .
C22 C 0.9859(12) 0.7552(9) 0.3406(7) 0.053(3) Uani 1 1 d . . .
H22A H 0.9646 0.7995 0.3902 0.063 Uiso 1 1 calc R . .
C23 C 1.0719(15) 0.7804(13) 0.2652(10) 0.083(6) Uani 1 1 d . A .
H23A H 1.1123 0.8414 0.2645 0.100 Uiso 1 1 calc R . .
C24 C 1.1019(12) 0.7210(13) 0.1906(9) 0.082(5) Uani 1 1 d D . .
C25 C 1.0454(14) 0.6334(11) 0.1933(8) 0.076(5) Uani 1 1 d . A .
H25A H 1.0646 0.5913 0.1423 0.091 Uiso 1 1 calc R . .
C26 C 0.9598(12) 0.6032(9) 0.2689(7) 0.051(3) Uani 1 1 d . . .
H26A H 0.9222 0.5411 0.2689 0.061 Uiso 1 1 calc R A .
C31 C 0.5728(10) 0.1747(7) 0.3442(6) 0.031(2) Uani 1 1 d . . .
C32 C 0.6876(11) 0.0977(8) 0.3438(6) 0.039(2) Uani 1 1 d . . .
H32A H 0.7179 0.0777 0.3971 0.046 Uiso 1 1 calc R . .
C33 C 0.7621(11) 0.0475(8) 0.2648(6) 0.039(2) Uani 1 1 d . . .
H33A H 0.8401 -0.0071 0.2650 0.047 Uiso 1 1 calc R . .
C34 C 0.7191(12) 0.0795(8) 0.1861(6) 0.042(3) Uani 1 1 d . . .
C35 C 0.6042(12) 0.1597(9) 0.1882(7) 0.050(3) Uani 1 1 d . . .
H35A H 0.5762 0.1824 0.1348 0.060 Uiso 1 1 calc R . .
C36 C 0.5291(12) 0.2074(8) 0.2658(7) 0.047(3) Uani 1 1 d . . .
H36A H 0.4496 0.2611 0.2658 0.056 Uiso 1 1 calc R . .
C37 C 0.9075(15) -0.0421(10) 0.1031(8) 0.070(4) Uani 1 1 d . . .
H37A H 0.9455 -0.0657 0.0427 0.106 Uiso 1 1 calc R . .
H37B H 0.8756 -0.0985 0.1382 0.106 Uiso 1 1 calc R . .
H37C H 0.9853 -0.0164 0.1270 0.106 Uiso 1 1 calc R . .
C41 C 0.1667(9) 0.3286(7) 0.3473(6) 0.030(2) Uani 1 1 d . B .
C42 C 0.1846(11) 0.3838(8) 0.2719(7) 0.042(3) Uani 1 1 d . . .
H42A H 0.2206 0.4465 0.2724 0.051 Uiso 1 1 calc R . .
C43 C 0.1495(13) 0.3477(9) 0.1929(8) 0.055(3) Uani 1 1 d . B .
H43A H 0.1663 0.3849 0.1409 0.066 Uiso 1 1 calc R . .
C44 C 0.0914(11) 0.2591(8) 0.1924(6) 0.045(3) Uani 1 1 d D . .
C45 C 0.0723(12) 0.2026(9) 0.2681(7) 0.051(3) Uani 1 1 d . B .
H45A H 0.0329 0.1413 0.2673 0.061 Uiso 1 1 calc R . .
C46 C 0.1101(10) 0.2348(8) 0.3447(7) 0.037(2) Uani 1 1 d . . .
H46A H 0.0984 0.1947 0.3953 0.045 Uiso 1 1 calc R B .
O2A O 1.177(2) 0.7160(14) 0.0997(10) 0.057(3) Uani 0.443(11) 1 d PD A 1
C27A C 1.287(3) 0.782(2) 0.0912(17) 0.077(6) Uani 0.443(11) 1 d PD A 1
H27A H 1.3395 0.7799 0.0307 0.116 Uiso 0.443(11) 1 calc PR A 1
H27B H 1.3565 0.7606 0.1301 0.116 Uiso 0.443(11) 1 calc PR A 1
H27C H 1.2381 0.8519 0.1071 0.116 Uiso 0.443(11) 1 calc PR A 1
O2B O 1.1866(16) 0.7796(10) 0.1320(9) 0.057(3) Uani 0.557(11) 1 d PD A 2
C27B C 1.291(3) 0.7119(18) 0.0692(13) 0.077(6) Uani 0.557(11) 1 d PD A 2
H27D H 1.3500 0.7518 0.0281 0.116 Uiso 0.557(11) 1 calc PR A 2
H27E H 1.2367 0.6722 0.0372 0.116 Uiso 0.557(11) 1 calc PR A 2
H27F H 1.3555 0.6660 0.1000 0.116 Uiso 0.557(11) 1 calc PR A 2
O4A O 0.053(7) 0.219(2) 0.120(2) 0.069(3) Uani 0.72(8) 1 d PD B 1
C47A C 0.091(6) 0.272(3) 0.0406(13) 0.086(10) Uani 0.72(8) 1 d PD B 1
H47A H 0.0576 0.2408 -0.0072 0.129 Uiso 0.72(8) 1 calc PR B 1
H47B H 0.1983 0.2696 0.0265 0.129 Uiso 0.72(8) 1 calc PR B 1
H47C H 0.0435 0.3433 0.0486 0.129 Uiso 0.72(8) 1 calc PR B 1
O4B O 0.046(18) 0.213(5) 0.124(5) 0.069(3) Uani 0.28(8) 1 d PD B 2
C47B C 0.007(13) 0.284(7) 0.059(4) 0.086(10) Uani 0.28(8) 1 d PD B 2
H47D H -0.0203 0.2470 0.0117 0.129 Uiso 0.28(8) 1 calc PR B 2
H47E H 0.0915 0.3173 0.0358 0.129 Uiso 0.28(8) 1 calc PR B 2
H47F H -0.0764 0.3343 0.0854 0.129 Uiso 0.28(8) 1 calc PR B 2
Cl1A Cl 0.530(2) 0.4316(12) 0.1285(12) 0.131(3) Uiso 0.442(18) 1 d PD C 1
C1SA C 0.724(3) 0.411(3) 0.102(3) 0.25(3) Uani 0.442(18) 1 d PD C 1
H1S1 H 0.7580 0.3727 0.0457 0.295 Uiso 0.442(18) 1 calc PR C 1
H1S2 H 0.7665 0.3709 0.1479 0.295 Uiso 0.442(18) 1 calc PR C 1
Cl2A Cl 0.782(4) 0.533(4) 0.0943(19) 0.154(5) Uani 0.442(18) 1 d PD C 1
Cl1B Cl 0.4842(15) 0.4386(9) 0.1028(9) 0.131(3) Uiso 0.558(18) 1 d PD C 2
C1SB C 0.618(5) 0.487(5) 0.1509(16) 0.25(3) Uani 0.558(18) 1 d PD C 2
H1S3 H 0.5699 0.5446 0.1907 0.295 Uiso 0.558(18) 1 calc PR C 2
H1S4 H 0.6654 0.4335 0.1856 0.295 Uiso 0.558(18) 1 calc PR C 2
Cl2B Cl 0.752(3) 0.527(3) 0.0696(14) 0.154(5) Uani 0.558(18) 1 d PD C 2

loop_
_atom_site_aniso_label
_atom_site_aniso_U_11
_atom_site_aniso_U_22
_atom_site_aniso_U_33
_atom_site_aniso_U_23
_atom_site_aniso_U_13
_atom_site_aniso_U_12
Mo1 0.0288(4) 0.0242(5) 0.0248(4) -0.0003(3) -0.0040(3) -0.0041(4)
Mo2 0.0291(4) 0.0243(5) 0.0254(4) 0.0014(3) -0.0049(3) -0.0049(4)
I1 0.0315(3) 0.0282(4) 0.0394(4) -0.0041(3) 0.0002(3) -0.0039(3)
I2 0.0361(4) 0.0289(4) 0.0389(4) 0.0047(3) -0.0141(3) -0.0065(3)
P1 0.044(2) 0.035(2) 0.047(2) 0.0070(19) -0.0114(19) -0.0100(19)
F1 0.052(4) 0.036(4) 0.070(4) 0.003(3) -0.015(3) -0.007(3)
F2 0.045(3) 0.048(4) 0.062(4) 0.009(3) -0.013(3) -0.014(3)
F3 0.064(4) 0.050(4) 0.042(3) 0.007(3) -0.010(3) -0.017(3)
N1 0.033(4) 0.031(5) 0.022(4) -0.001(4) -0.003(3) -0.005(4)
N2 0.031(4) 0.031(5) 0.028(4) -0.001(4) -0.003(3) -0.004(4)
N3 0.035(4) 0.023(4) 0.030(4) -0.003(4) -0.005(4) -0.006(4)
N4 0.032(4) 0.031(5) 0.034(4) 0.002(4) -0.005(4) -0.009(4)
O1 0.059(5) 0.091(7) 0.037(4) 0.021(4) -0.005(4) 0.005(5)
O3 0.073(6) 0.055(6) 0.035(4) -0.019(4) 0.000(4) 0.003(5)
C10 0.040(5) 0.019(5) 0.032(5) 0.001(4) -0.007(4) -0.008(4)
C11 0.038(5) 0.027(6) 0.025(5) 0.000(4) -0.010(4) -0.006(5)
C12 0.032(5) 0.037(6) 0.030(5) -0.002(5) 0.005(4) -0.004(5)
C13 0.038(6) 0.052(7) 0.035(6) 0.012(5) 0.000(5) 0.008(5)
C14 0.036(6) 0.057(8) 0.037(6) 0.017(5) -0.007(5) -0.008(5)
C15 0.051(7) 0.078(9) 0.027(6) -0.006(6) 0.003(5) 0.001(7)
C16 0.046(6) 0.043(7) 0.041(6) -0.004(5) -0.006(5) 0.012(5)
C17 0.069(8) 0.099(11) 0.044(7) 0.028(7) -0.013(6) 0.025(8)
C20 0.027(5) 0.023(5) 0.038(6) -0.002(4) -0.008(4) -0.006(4)
C21 0.023(5) 0.041(6) 0.037(5) 0.013(5) -0.012(4) -0.002(4)
C22 0.069(8) 0.054(8) 0.048(7) 0.025(6) -0.025(6) -0.035(7)
C23 0.075(9) 0.127(14) 0.079(10) 0.074(11) -0.049(9) -0.074(10)
C24 0.030(6) 0.134(15) 0.070(10) 0.067(11) 0.008(7) -0.002(8)
C25 0.075(9) 0.070(10) 0.055(8) 0.032(7) 0.033(7) 0.021(8)
C26 0.062(7) 0.035(7) 0.043(6) 0.002(5) 0.016(6) 0.001(6)
C31 0.038(5) 0.019(5) 0.034(5) -0.005(4) -0.008(4) 0.000(4)
C32 0.049(6) 0.038(6) 0.029(5) -0.002(5) -0.014(5) -0.002(5)
C33 0.043(6) 0.044(7) 0.027(5) -0.009(5) -0.002(5) 0.002(5)
C34 0.052(7) 0.043(7) 0.031(6) -0.005(5) -0.003(5) -0.014(6)
C35 0.061(7) 0.052(8) 0.032(6) -0.013(5) -0.014(5) 0.014(6)
C36 0.057(7) 0.042(7) 0.039(6) 0.000(5) -0.021(5) 0.014(6)
C37 0.094(10) 0.066(10) 0.042(7) -0.023(6) 0.009(7) -0.006(8)
C41 0.026(5) 0.032(6) 0.032(5) -0.002(4) -0.009(4) -0.002(4)
C42 0.057(7) 0.021(6) 0.052(7) -0.001(5) -0.018(6) -0.007(5)
C43 0.077(9) 0.045(8) 0.049(7) -0.009(6) -0.031(6) -0.002(6)
C44 0.043(6) 0.044(7) 0.047(7) -0.020(6) -0.016(5) 0.004(5)
C45 0.064(8) 0.041(7) 0.056(7) -0.016(6) -0.015(6) -0.028(6)
C46 0.031(5) 0.035(6) 0.044(6) 0.003(5) 0.001(5) -0.004(5)
O2A 0.072(7) 0.045(9) 0.051(8) 0.010(6) 0.008(6) -0.024(8)
C27A 0.111(16) 0.064(17) 0.049(12) -0.009(12) 0.018(11) -0.027(17)
O2B 0.072(7) 0.045(9) 0.051(8) 0.010(6) 0.008(6) -0.024(8)
C27B 0.111(16) 0.064(17) 0.049(12) -0.009(12) 0.018(11) -0.027(17)
O4A 0.091(9) 0.062(7) 0.059(6) -0.016(5) -0.032(7) -0.009(6)
C47A 0.11(3) 0.082(15) 0.067(12) -0.024(12) -0.047(15) 0.01(2)
O4B 0.091(9) 0.062(7) 0.059(6) -0.016(5) -0.032(7) -0.009(6)
C47B 0.11(3) 0.082(15) 0.067(12) -0.024(12) -0.047(15) 0.01(2)
C1SA 0.22(5) 0.49(9) 0.05(2) 0.04(3) -0.01(2) -0.17(6)
Cl2A 0.204(13) 0.142(8) 0.155(12) -0.009(11) -0.079(10) -0.092(8)
C1SB 0.22(5) 0.49(9) 0.05(2) 0.04(3) -0.01(2) -0.17(6)
Cl2B 0.204(13) 0.142(8) 0.155(12) -0.009(11) -0.079(10) -0.092(8)

loop_
_atom_type_symbol
_atom_type_description
_atom_type_scat_dispersion_real
_atom_type_scat_dispersion_imag
_atom_type_scat_source
C C 0.0033 0.0016 'International Tables Vol C Tables 4.2.6.8 and 6.1.1.4'
H H 0.0000 0.0000 'International Tables Vol C Tables 4.2.6.8 and 6.1.1.4'
N N 0.0061 0.0033 'International Tables Vol C Tables 4.2.6.8 and 6.1.1.4'
O O 0.0106 0.0060 'International Tables Vol C Tables 4.2.6.8 and 6.1.1.4'
F F 0.0171 0.0103 'International Tables Vol C Tables 4.2.6.8 and 6.1.1.4'
P P 0.1023 0.0942 'International Tables Vol C Tables 4.2.6.8 and 6.1.1.4'
Mo Mo -1.6832 0.6857 'International Tables Vol C Tables 4.2.6.8 and 6.1.1.4'
I I -0.4742 1.8119 'International Tables Vol C Tables 4.2.6.8 and 6.1.1.4'
Cl Cl 0.1484 0.1585 'International Tables Vol C Tables 4.2.6.8 and 6.1.1.4'

loop_
_geom_angle_atom_site_label_1
_geom_angle_atom_site_label_2
_geom_angle_atom_site_label_3
_geom_angle
_geom_angle_site_symmetry_1
_geom_angle_site_symmetry_3
N2 Mo1 N1 89.7(3) . .
N2 Mo1 Mo2 92.4(2) . 2_666
N1 Mo1 Mo2 92.48(19) . 2_666
N2 Mo1 I1 89.6(2) . .
N1 Mo1 I1 160.65(19) . .
Mo2 Mo1 I1 106.88(4) 2_666 .
N2 Mo1 I2 159.7(2) . .
N1 Mo1 I2 84.53(19) . .
Mo2 Mo1 I2 107.27(4) 2_666 .
I1 Mo1 I2 89.52(3) . .
N4 Mo2 N3 89.4(3) . .
N4 Mo2 Mo1 91.8(2) . 2_666
N3 Mo2 Mo1 92.0(2) . 2_666
N4 Mo2 I2 90.3(2) . .
N3 Mo2 I2 160.4(2) . .
Mo1 Mo2 I2 107.54(4) 2_666 .
N4 Mo2 I1 160.2(2) . .
N3 Mo2 I1 84.34(19) . .
Mo1 Mo2 I1 107.12(4) 2_666 .
I2 Mo2 I1 89.34(3) . .
Mo1 I1 Mo2 80.49(3) . .
Mo1 I2 Mo2 80.52(3) . .
F1 P1 F1 179.997(1) 2_756 .
F1 P1 F3 90.0(3) 2_756 .
F1 P1 F3 90.0(3) . .
F1 P1 F3 90.0(3) 2_756 2_756
F1 P1 F3 90.0(3) . 2_756
F3 P1 F3 180.000(2) . 2_756
F1 P1 F2 90.5(3) 2_756 2_756
F1 P1 F2 89.5(3) . 2_756
F3 P1 F2 90.2(3) . 2_756
F3 P1 F2 89.8(3) 2_756 2_756
F1 P1 F2 89.5(3) 2_756 .
F1 P1 F2 90.5(3) . .
F3 P1 F2 89.8(3) . .
F3 P1 F2 90.2(3) 2_756 .
F2 P1 F2 180.0 2_756 .
C10 N1 C11 119.7(8) . .
C10 N1 Mo1 116.6(6) . .
C11 N1 Mo1 123.0(6) . .
C20 N2 C21 116.7(8) . .
C20 N2 Mo1 117.3(6) . .
C21 N2 Mo1 124.0(6) . .
C10 N3 C31 118.9(8) 2_666 .
C10 N3 Mo2 117.5(6) 2_666 .
C31 N3 Mo2 122.9(6) . .
C20 N4 C41 118.2(7) 2_666 .
C20 N4 Mo2 117.8(6) 2_666 .
C41 N4 Mo2 122.4(6) . .
C14 O1 C17 117.1(9) . .
C34 O3 C37 116.3(9) . .
N3 C10 N1 121.4(9) 2_666 .
C12 C11 C16 117.5(9) . .
C12 C11 N1 122.7(9) . .
C16 C11 N1 119.7(9) . .
C11 C12 C13 123.0(9) . .
C14 C13 C12 119.3(10) . .
O1 C14 C13 125.7(10) . .
O1 C14 C15 115.6(10) . .
C13 C14 C15 118.6(9) . .
C16 C15 C14 121.8(10) . .
C15 C16 C11 119.7(10) . .
N4 C20 N2 120.5(8) 2_666 .
C26 C21 C22 117.8(9) . .
C26 C21 N2 120.8(9) . .
C22 C21 N2 121.3(10) . .
C23 C22 C21 119.7(13) . .
C22 C23 C24 122.6(13) . .
C25 C24 C23 117.8(10) . .
C25 C24 O2B 140.8(15) . .
C23 C24 O2B 101.4(15) . .
C25 C24 O2A 99.5(14) . .
C23 C24 O2A 142.7(15) . .
C24 C25 C26 121.8(14) . .
C21 C26 C25 120.2(12) . .
C32 C31 C36 120.4(9) . .
C32 C31 N3 121.1(8) . .
C36 C31 N3 118.3(9) . .
C31 C32 C33 120.8(9) . .
C34 C33 C32 119.1(10) . .
O3 C34 C35 116.5(9) . .
O3 C34 C33 124.7(10) . .
C35 C34 C33 118.9(10) . .
C36 C35 C34 122.0(10) . .
C35 C36 C31 118.7(10) . .
C42 C41 N4 122.0(9) . .
C42 C41 C46 118.2(9) . .
N4 C41 C46 119.7(8) . .
C41 C42 C43 120.8(10) . .
C44 C43 C42 120.1(11) . .
C43 C44 O4A 123.9(15) . .
C43 C44 O4B 129(3) . .
C43 C44 C45 119.8(9) . .
O4A C44 C45 116.3(16) . .
O4B C44 C45 111(3) . .
C46 C45 C44 121.0(10) . .
C45 C46 C41 120.1(9) . .
C27A O2A C24 108.0(14) . .
C24 O2B C27B 108.7(13) . .
C44 O4A C47A 114.7(17) . .
C44 O4B C47B 113(2) . .
Cl1A C1SA Cl2A 106.9(15) . .
Cl2B C1SB Cl1B 110.1(13) . .

loop_
_geom_bond_atom_site_label_1
_geom_bond_atom_site_label_2
_geom_bond_distance
_geom_bond_site_symmetry_2
Mo1 N2 2.095(7) .
Mo1 N1 2.113(8) .
Mo1 Mo2 2.1444(12) 2_666
Mo1 I1 2.8082(12) .
Mo1 I2 2.8090(11) .
Mo2 N4 2.100(7) .
Mo2 N3 2.109(7) .
Mo2 Mo1 2.1444(12) 2_666
Mo2 I2 2.8118(11) .
Mo2 I1 2.8142(11) .
P1 F1 1.591(6) 2_756
P1 F1 1.591(6) .
P1 F3 1.603(6) .
P1 F3 1.603(6) 2_756
P1 F2 1.609(5) 2_756
P1 F2 1.609(5) .
N1 C10 1.332(11) .
N1 C11 1.412(11) .
N2 C20 1.327(11) .
N2 C21 1.433(11) .
N3 C10 1.318(11) 2_666
N3 C31 1.440(11) .
N4 C20 1.319(11) 2_666
N4 C41 1.421(11) .
O1 C14 1.365(11) .
O1 C17 1.432(13) .
O3 C34 1.357(12) .
O3 C37 1.430(14) .
C10 N3 1.318(11) 2_666
C11 C12 1.380(13) .
C11 C16 1.386(13) .
C12 C13 1.383(13) .
C13 C14 1.368(14) .
C14 C15 1.389(15) .
C15 C16 1.386(14) .
C20 N4 1.319(11) 2_666
C21 C26 1.374(14) .
C21 C22 1.388(14) .
C22 C23 1.355(16) .
C23 C24 1.36(2) .
C24 C25 1.34(2) .
C24 O2B 1.397(13) .
C24 O2A 1.444(15) .
C25 C26 1.378(14) .
C31 C32 1.352(13) .
C31 C36 1.389(12) .
C32 C33 1.400(13) .
C33 C34 1.387(13) .
C34 C35 1.376(15) .
C35 C36 1.372(14) .
C41 C42 1.367(13) .
C41 C46 1.423(13) .
C42 C43 1.419(14) .
C43 C44 1.363(15) .
C44 O4A 1.369(14) .
C44 O4B 1.38(2) .
C44 C45 1.381(14) .
C45 C46 1.378(14) .
O2A C27A 1.425(17) .
O2B C27B 1.439(16) .
O4A C47A 1.42(2) .
O4B C47B 1.42(2) .
Cl1A C1SA 1.75(2) .
C1SA Cl2A 1.78(2) .
Cl1B C1SB 1.752(19) .
C1SB Cl2B 1.736(18) .
